data_4075019
loop_
_publ_author_name
'Leung, Wing-Por'
'Wong, Kam-Wing'
'Wang, Zhong-Xia'
'Mak, Thomas C. W.'

_publ_section_title
;
 Synthesis and Structures of Novel Low-Valent Group 14
 1,3-Dimetallacyclobutanes
;
_journal_issue 8
_journal_name_full Organometallics
_journal_page_first 2037
_journal_paper_doi 10.1021/om051096e
_journal_volume 25
_journal_year 2006
_chemical_formula_sum 'C30 H54 N4 P2 Si2 Sn2'
_chemical_formula_weight 826.27
_chemical_name_systematic
; 
 ? 
;
_space_group_IT_number 61
_symmetry_cell_setting orthorhombic
_symmetry_space_group_name_Hall '-P 2ac 2ab'
_symmetry_space_group_name_H-M 'P b c a'
_atom_sites_solution_hydrogens geom
_atom_sites_solution_primary direct
_atom_sites_solution_secondary difmap
_audit_creation_method SHELXL-97
_cell_angle_alpha 90.00
_cell_angle_beta 90.00
_cell_angle_gamma 90.00
_cell_formula_units_Z 8
_cell_length_a 13.634(3)
_cell_length_b 18.426(4)
_cell_length_c 32.261(7)
_cell_measurement_temperature 293(2)
_cell_volume 8105(3)
_computing_cell_refinement 'BIOTEX RIGAKU'
_computing_data_collection 'RAXIS-IIC RIGAKU'
_computing_data_reduction 'BIOTEX RIGAKU'
_computing_molecular_graphics 'SIEMENS SHELXTL'
_computing_publication_material 'SIEMENS SHELXTL'
_computing_structure_refinement 'SHELXL-97 (Sheldrick, 1997)'
_computing_structure_solution 'SHELXS-97 (Sheldrick, 1990)'
_diffrn_ambient_temperature 293(2)
_diffrn_measured_fraction_theta_full 0.893
_diffrn_measured_fraction_theta_max 0.893
_diffrn_measurement_device_type 'RAXIS-IIC RIGAKU'
_diffrn_measurement_method IP
_diffrn_radiation_monochromator graphite
_diffrn_radiation_source 'fine-focus sealed tube'
_diffrn_radiation_type MoK\a
_diffrn_radiation_wavelength 0.71073
_diffrn_reflns_av_R_equivalents 0.0737
_diffrn_reflns_av_sigmaI/netI 0.0538
_diffrn_reflns_limit_h_max 16
_diffrn_reflns_limit_h_min -16
_diffrn_reflns_limit_k_max 0
_diffrn_reflns_limit_k_min -22
_diffrn_reflns_limit_l_max 38
_diffrn_reflns_limit_l_min -38
_diffrn_reflns_number 19993
_diffrn_reflns_theta_full 25.27
_diffrn_reflns_theta_max 25.27
_diffrn_reflns_theta_min 1.26
_exptl_absorpt_coefficient_mu 1.394
_exptl_absorpt_correction_T_max 0.6799
_exptl_absorpt_correction_T_min 0.5425
_exptl_absorpt_correction_type ABSCOR
_exptl_crystal_colour YELLOW
_exptl_crystal_density_diffrn 1.354
_exptl_crystal_density_method 'not measured'
_exptl_crystal_description BLOCK
_exptl_crystal_F_000 3360
_exptl_crystal_size_max 0.50
_exptl_crystal_size_mid 0.40
_exptl_crystal_size_min 0.30
_refine_diff_density_max 0.704
_refine_diff_density_min -1.143
_refine_diff_density_rms 0.098
_refine_ls_extinction_method none
_refine_ls_goodness_of_fit_ref 1.204
_refine_ls_hydrogen_treatment mixed
_refine_ls_matrix_type full
_refine_ls_number_parameters 361
_refine_ls_number_reflns 6582
_refine_ls_number_restraints 0
_refine_ls_restrained_S_all 1.204
_refine_ls_R_factor_all 0.0626
_refine_ls_R_factor_gt 0.0552
_refine_ls_shift/su_max 0.001
_refine_ls_shift/su_mean 0.000
_refine_ls_structure_factor_coef Fsqd
_refine_ls_weighting_details 'calc w=1/[\s^2^(Fo^2^)+(0.0550P)^2^+12.1691P] where P=(Fo^2^+2Fc^2^)/3'
_refine_ls_weighting_scheme calc
_refine_ls_wR_factor_gt 0.1395
_refine_ls_wR_factor_ref 0.1451
_reflns_number_gt 6142
_reflns_number_total 6582
_reflns_threshold_expression >2sigma(I)
_cod_data_source_file om051096esi20051228_015956.cif
_cod_data_source_block wkw110
_cod_depositor_comments
;
The following automatic conversions were performed:

'_symmetry_cell_setting' value 'ORTHORHOMBIC' changed to
'orthorhombic' according to
/home/saulius/struct/CIF-dictionaries/cif_core.dic dictionary named
'cif_core.dic' version 2.4.1 from 2010-06-29.

Automatic conversion script
Id: cif_fix_values 1715 2011-07-08 13:25:40Z adriana 
;
_cod_original_sg_symbol_H-M Pbca
_cod_database_code 4075019

loop_
_symmetry_equiv_pos_as_xyz
'x, y, z'
'-x+1/2, -y, z+1/2'
'-x, y+1/2, -z+1/2'
'x+1/2, -y+1/2, -z'
'-x, -y, -z'
'x-1/2, y, -z-1/2'
'x, -y-1/2, z-1/2'
'-x-1/2, y-1/2, z'

loop_
_atom_site_label
_atom_site_type_symbol
_atom_site_fract_x
_atom_site_fract_y
_atom_site_fract_z
_atom_site_U_iso_or_equiv
_atom_site_adp_type
_atom_site_occupancy
_atom_site_symmetry_multiplicity
_atom_site_calc_flag
_atom_site_refinement_flags
Sn1 Sn 0.38406(3) 0.32337(3) 0.325244(11) 0.05660(16) Uani 1 1 d .
Sn2 Sn 0.54911(3) 0.28740(3) 0.399184(11) 0.05565(16) Uani 1 1 d .
P1 P 0.34700(12) 0.33034(10) 0.43538(5) 0.0585(4) Uani 1 1 d .
P2 P 0.63443(11) 0.26836(9) 0.31037(4) 0.0530(4) Uani 1 1 d .
Si1 Si 0.38908(15) 0.16963(13) 0.46549(6) 0.0743(6) Uani 1 1 d .
Si2 Si 0.75480(14) 0.39798(12) 0.34955(6) 0.0698(5) Uani 1 1 d .
N1 N 0.4573(4) 0.4478(3) 0.33797(16) 0.0649(14) Uani 1 1 d .
N2 N 0.3915(4) 0.2502(3) 0.43859(15) 0.0621(13) Uani 1 1 d .
N3 N 0.3600(4) 0.1890(3) 0.33502(16) 0.0627(13) Uani 1 1 d .
N4 N 0.6669(4) 0.3335(3) 0.34122(14) 0.0588(12) Uani 1 1 d .
C1 C 0.4796(6) 0.5137(4) 0.3213(2) 0.077(2) Uani 1 1 d .
H1A H 0.4983 0.5160 0.2936 0.093 Uiso 1 1 calc R
C2 C 0.4753(6) 0.5774(4) 0.3442(3) 0.087(2) Uani 1 1 d .
H2A H 0.4913 0.6217 0.3321 0.104 Uiso 1 1 calc R
C3 C 0.4465(5) 0.5739(4) 0.3858(3) 0.078(2) Uani 1 1 d .
H3A H 0.4432 0.6162 0.4015 0.093 Uiso 1 1 calc R
C4 C 0.4228(6) 0.5076(4) 0.4036(2) 0.0753(19) Uani 1 1 d .
H4B H 0.4027 0.5056 0.4311 0.090 Uiso 1 1 calc R
C5 C 0.4293(4) 0.4424(4) 0.37964(18) 0.0591(15) Uani 1 1 d .
C6 C 0.4128(5) 0.3671(3) 0.39217(16) 0.0547(13) Uani 1 1 d .
C7 C 0.3656(6) 0.3843(4) 0.4842(2) 0.077(2) Uani 1 1 d .
H7A H 0.3410 0.4334 0.4788 0.092 Uiso 1 1 calc R
C8 C 0.4768(6) 0.3913(5) 0.4940(2) 0.094(3) Uani 1 1 d .
H8A H 0.4853 0.4189 0.5190 0.142 Uiso 1 1 calc R
H8B H 0.5093 0.4154 0.4715 0.142 Uiso 1 1 calc R
H8C H 0.5045 0.3438 0.4977 0.142 Uiso 1 1 calc R
C9 C 0.3070(8) 0.3536(6) 0.5224(2) 0.120(3) Uani 1 1 d .
H9A H 0.3194 0.3833 0.5463 0.180 Uiso 1 1 calc R
H9B H 0.3277 0.3048 0.5280 0.180 Uiso 1 1 calc R
H9C H 0.2381 0.3540 0.5163 0.180 Uiso 1 1 calc R
C10 C 0.2111(5) 0.3336(4) 0.4275(2) 0.0754(19) Uani 1 1 d .
H10A H 0.1804 0.3205 0.4540 0.090 Uiso 1 1 calc R
C11 C 0.1775(7) 0.4112(5) 0.4168(4) 0.127(4) Uani 1 1 d .
H11A H 0.1077 0.4117 0.4129 0.191 Uiso 1 1 calc R
H11B H 0.2092 0.4268 0.3918 0.191 Uiso 1 1 calc R
H11C H 0.1947 0.4434 0.4391 0.191 Uiso 1 1 calc R
C12 C 0.1748(6) 0.2798(5) 0.3951(2) 0.094(3) Uani 1 1 d .
H12A H 0.1049 0.2839 0.3924 0.142 Uiso 1 1 calc R
H12B H 0.1914 0.2314 0.4035 0.142 Uiso 1 1 calc R
H12C H 0.2052 0.2903 0.3689 0.142 Uiso 1 1 calc R
C13 C 0.4635(9) 0.1751(7) 0.5155(3) 0.144(5) Uani 1 1 d .
H13A H 0.5290 0.1909 0.5092 0.216 Uiso 1 1 calc R
H13B H 0.4659 0.1281 0.5283 0.216 Uiso 1 1 calc R
H13C H 0.4332 0.2090 0.5341 0.216 Uiso 1 1 calc R
C14 C 0.2609(7) 0.1383(6) 0.4792(4) 0.138(4) Uani 1 1 d .
H14A H 0.2221 0.1351 0.4545 0.208 Uiso 1 1 calc R
H14B H 0.2315 0.1723 0.4980 0.208 Uiso 1 1 calc R
H14C H 0.2642 0.0914 0.4922 0.208 Uiso 1 1 calc R
C15 C 0.4506(8) 0.0982(5) 0.4326(3) 0.128(4) Uani 1 1 d .
H15A H 0.4158 0.0932 0.4069 0.193 Uiso 1 1 calc R
H15B H 0.4501 0.0526 0.4471 0.193 Uiso 1 1 calc R
H15C H 0.5171 0.1123 0.4271 0.193 Uiso 1 1 calc R
C16 C 0.2954(5) 0.1335(4) 0.3326(2) 0.077(2) Uani 1 1 d .
H16A H 0.2307 0.1419 0.3404 0.092 Uiso 1 1 calc R
C17 C 0.3208(7) 0.0644(5) 0.3191(3) 0.094(2) Uani 1 1 d .
H17A H 0.2743 0.0276 0.3173 0.112 Uiso 1 1 calc R
C18 C 0.4197(7) 0.0520(5) 0.3081(3) 0.101(3) Uani 1 1 d .
H18A H 0.4396 0.0064 0.2992 0.122 Uiso 1 1 calc R
C19 C 0.4871(6) 0.1084(4) 0.3108(3) 0.080(2) Uani 1 1 d .
H19A H 0.5522 0.1002 0.3035 0.096 Uiso 1 1 calc R
C20 C 0.4578(5) 0.1785(4) 0.32456(18) 0.0602(16) Uani 1 1 d .
C21 C 0.5154(4) 0.2449(3) 0.33015(16) 0.0522(13) Uani 1 1 d .
C22 C 0.6312(5) 0.2939(4) 0.25413(17) 0.0606(16) Uani 1 1 d .
H22A H 0.6989 0.3040 0.2457 0.073 Uiso 1 1 calc R
C23 C 0.5717(6) 0.3630(4) 0.2458(2) 0.085(2) Uani 1 1 d .
H23A H 0.5725 0.3735 0.2166 0.127 Uiso 1 1 calc R
H23B H 0.6000 0.4029 0.2607 0.127 Uiso 1 1 calc R
H23C H 0.5052 0.3559 0.2547 0.127 Uiso 1 1 calc R
C24 C 0.5940(6) 0.2320(5) 0.2265(2) 0.086(2) Uani 1 1 d .
H24A H 0.5937 0.2476 0.1981 0.129 Uiso 1 1 calc R
H24B H 0.5287 0.2189 0.2347 0.129 Uiso 1 1 calc R
H24C H 0.6365 0.1907 0.2294 0.129 Uiso 1 1 calc R
C25 C 0.7204(5) 0.1900(4) 0.3106(2) 0.0684(17) Uani 1 1 d .
H25A H 0.6898 0.1515 0.2942 0.082 Uiso 1 1 calc R
C26 C 0.8210(6) 0.2073(5) 0.2900(3) 0.092(2) Uani 1 1 d .
H26A H 0.8621 0.1650 0.2911 0.138 Uiso 1 1 calc R
H26B H 0.8522 0.2464 0.3047 0.138 Uiso 1 1 calc R
H26C H 0.8108 0.2212 0.2617 0.138 Uiso 1 1 calc R
C27 C 0.7340(6) 0.1599(5) 0.3552(2) 0.091(2) Uani 1 1 d .
H27A H 0.7785 0.1196 0.3547 0.136 Uiso 1 1 calc R
H27B H 0.6717 0.1442 0.3659 0.136 Uiso 1 1 calc R
H27C H 0.7600 0.1974 0.3728 0.136 Uiso 1 1 calc R
C28 C 0.8790(6) 0.3617(7) 0.3662(4) 0.131(4) Uani 1 1 d .
H28A H 0.8712 0.3314 0.3902 0.196 Uiso 1 1 calc R
H28B H 0.9217 0.4015 0.3727 0.196 Uiso 1 1 calc R
H28C H 0.9070 0.3337 0.3440 0.196 Uiso 1 1 calc R
C29 C 0.7803(8) 0.4567(6) 0.3020(3) 0.124(4) Uani 1 1 d .
H29A H 0.8022 0.4265 0.2796 0.186 Uiso 1 1 calc R
H29B H 0.8301 0.4917 0.3085 0.186 Uiso 1 1 calc R
H29C H 0.7213 0.4814 0.2940 0.186 Uiso 1 1 calc R
C30 C 0.7113(6) 0.4577(5) 0.3939(2) 0.094(2) Uani 1 1 d .
H30A H 0.6986 0.4282 0.4178 0.141 Uiso 1 1 calc R
H30B H 0.6523 0.4825 0.3859 0.141 Uiso 1 1 calc R
H30C H 0.7612 0.4927 0.4004 0.141 Uiso 1 1 calc R

loop_
_atom_site_aniso_label
_atom_site_aniso_U_11
_atom_site_aniso_U_22
_atom_site_aniso_U_33
_atom_site_aniso_U_23
_atom_site_aniso_U_13
_atom_site_aniso_U_12
Sn1 0.0531(3) 0.0636(3) 0.0531(2) -0.00201(17) -0.00506(15) 0.0035(2)
Sn2 0.0524(3) 0.0620(3) 0.0526(2) 0.00277(17) -0.00392(15) -0.0013(2)
P1 0.0547(8) 0.0666(11) 0.0544(8) -0.0055(7) 0.0044(6) -0.0037(8)
P2 0.0485(8) 0.0573(10) 0.0532(7) 0.0021(6) 0.0021(6) 0.0018(8)
Si1 0.0737(12) 0.0810(15) 0.0684(10) 0.0200(9) -0.0064(8) -0.0113(11)
Si2 0.0620(10) 0.0740(13) 0.0735(10) -0.0007(9) -0.0021(8) -0.0161(10)
N1 0.064(3) 0.066(4) 0.064(3) 0.005(2) 0.005(2) 0.006(3)
N2 0.059(3) 0.063(4) 0.064(3) 0.006(2) 0.000(2) 0.003(3)
N3 0.054(3) 0.068(4) 0.066(3) -0.004(2) -0.001(2) -0.008(3)
N4 0.055(3) 0.064(3) 0.058(3) 0.001(2) -0.002(2) -0.001(3)
C1 0.073(4) 0.074(5) 0.083(4) 0.023(4) 0.013(3) 0.012(4)
C2 0.077(5) 0.055(5) 0.127(7) 0.017(4) -0.001(5) 0.003(4)
C3 0.078(5) 0.049(4) 0.107(5) -0.001(4) -0.002(4) 0.007(4)
C4 0.072(4) 0.076(5) 0.079(4) -0.014(3) 0.003(3) -0.003(4)
C5 0.047(3) 0.066(4) 0.064(3) -0.001(3) -0.003(2) 0.001(3)
C6 0.059(3) 0.051(4) 0.053(3) -0.004(2) 0.001(2) 0.001(3)
C7 0.090(5) 0.075(5) 0.065(4) -0.011(3) 0.011(3) -0.008(4)
C8 0.105(6) 0.110(7) 0.068(4) -0.021(4) -0.014(4) -0.021(6)
C9 0.144(8) 0.152(9) 0.065(4) -0.021(5) 0.032(5) -0.016(8)
C10 0.057(4) 0.095(6) 0.075(4) -0.007(4) 0.011(3) 0.004(4)
C11 0.085(6) 0.086(7) 0.212(12) 0.011(7) -0.009(7) 0.017(6)
C12 0.063(4) 0.125(8) 0.095(5) -0.012(5) -0.006(4) -0.006(5)
C13 0.172(11) 0.153(11) 0.107(7) 0.039(7) -0.046(7) 0.007(9)
C14 0.101(7) 0.130(9) 0.184(11) 0.067(8) 0.008(7) -0.033(7)
C15 0.173(11) 0.081(6) 0.132(8) 0.030(6) 0.012(7) 0.020(7)
C16 0.059(4) 0.081(5) 0.091(5) -0.003(4) -0.005(3) -0.020(4)
C17 0.091(6) 0.073(6) 0.117(6) -0.015(4) -0.001(5) -0.030(5)
C18 0.104(6) 0.065(5) 0.134(7) -0.022(5) 0.007(6) -0.010(6)
C19 0.068(4) 0.060(5) 0.113(5) -0.012(4) 0.013(4) -0.005(4)
C20 0.059(4) 0.062(4) 0.060(3) -0.003(3) 0.004(2) -0.002(3)
C21 0.050(3) 0.049(3) 0.058(3) 0.001(2) 0.002(2) -0.002(3)
C22 0.059(3) 0.069(4) 0.054(3) -0.001(3) 0.008(3) 0.009(3)
C23 0.108(6) 0.079(5) 0.067(4) 0.014(4) -0.003(4) 0.007(5)
C24 0.099(5) 0.096(6) 0.063(4) -0.009(4) 0.000(4) 0.004(5)
C25 0.062(4) 0.064(4) 0.079(4) 0.005(3) 0.008(3) 0.013(4)
C26 0.063(4) 0.109(6) 0.103(6) 0.014(5) 0.015(4) 0.020(5)
C27 0.083(5) 0.088(6) 0.101(5) 0.030(4) 0.015(4) 0.031(5)
C28 0.068(5) 0.158(11) 0.166(10) -0.036(8) -0.026(6) -0.006(6)
C29 0.154(9) 0.117(8) 0.102(6) 0.015(5) 0.012(6) -0.067(8)
C30 0.090(5) 0.090(6) 0.102(5) -0.018(4) 0.001(4) -0.025(5)

loop_
_atom_type_symbol
_atom_type_description
_atom_type_scat_dispersion_real
_atom_type_scat_dispersion_imag
_atom_type_scat_source
C C 0.0033 0.0016 'International Tables Vol C Tables 4.2.6.8 and 6.1.1.4'
H H 0.0000 0.0000 'International Tables Vol C Tables 4.2.6.8 and 6.1.1.4'
N N 0.0061 0.0033 'International Tables Vol C Tables 4.2.6.8 and 6.1.1.4'
Si Si 0.0817 0.0704 'International Tables Vol C Tables 4.2.6.8 and 6.1.1.4'
P P 0.1023 0.0942 'International Tables Vol C Tables 4.2.6.8 and 6.1.1.4'
Sn Sn -0.6537 1.4246 'International Tables Vol C Tables 4.2.6.8 and 6.1.1.4'

loop_
_geom_angle_atom_site_label_1
_geom_angle_atom_site_label_2
_geom_angle_atom_site_label_3
_geom_angle
C21 Sn1 C6 91.3(2)
C21 Sn1 N3 58.42(19)
C6 Sn1 N3 104.19(19)
C21 Sn1 N1 104.49(19)
C6 Sn1 N1 58.17(19)
N3 Sn1 N1 157.07(17)
C6 Sn2 C21 87.93(19)
C6 Sn2 N2 64.00(19)
C21 Sn2 N2 102.12(18)
N2 P1 C6 102.1(3)
N2 P1 C10 114.5(3)
C6 P1 C10 112.2(3)
N2 P1 C7 112.5(3)
C6 P1 C7 112.6(3)
C10 P1 C7 103.3(3)
N4 P2 C21 101.9(3)
N4 P2 C25 113.6(3)
C21 P2 C25 112.4(3)
N4 P2 C22 114.5(3)
C21 P2 C22 112.5(3)
C25 P2 C22 102.3(3)
N2 Si1 C15 108.1(4)
N2 Si1 C14 113.5(4)
C15 Si1 C14 109.2(5)
N2 Si1 C13 111.8(4)
C15 Si1 C13 106.0(5)
C14 Si1 C13 108.0(5)
N4 Si2 C28 115.1(4)
N4 Si2 C30 107.6(3)
C28 Si2 C30 105.6(4)
N4 Si2 C29 113.3(4)
C28 Si2 C29 105.3(5)
C30 Si2 C29 109.5(4)
C1 N1 C5 120.3(6)
C1 N1 Sn1 146.1(5)
C5 N1 Sn1 89.0(4)
P1 N2 Si1 145.3(3)
P1 N2 Sn2 92.2(2)
Si1 N2 Sn2 119.5(3)
C16 N3 C20 120.4(6)
C16 N3 Sn1 145.3(5)
C20 N3 Sn1 88.9(4)
P2 N4 Si2 143.4(3)
N1 C1 C2 122.2(7)
C1 C2 C3 118.9(7)
C4 C3 C2 120.1(7)
C3 C4 C5 120.1(6)
N1 C5 C4 118.3(6)
N1 C5 C6 112.1(5)
C4 C5 C6 129.6(6)
C5 C6 P1 130.6(4)
C5 C6 Sn1 95.6(4)
P1 C6 Sn1 120.3(3)
C5 C6 Sn2 119.4(4)
P1 C6 Sn2 94.8(3)
Sn1 C6 Sn2 90.3(2)
C8 C7 C9 111.4(7)
C8 C7 P1 110.3(5)
C9 C7 P1 113.4(5)
C12 C10 C11 110.6(7)
C12 C10 P1 113.2(5)
C11 C10 P1 110.8(6)
N3 C16 C17 123.3(7)
C16 C17 C18 117.7(8)
C19 C18 C17 119.7(8)
C18 C19 C20 120.8(7)
N3 C20 C19 118.1(6)
N3 C20 C21 111.6(6)
C19 C20 C21 130.2(6)
C20 C21 P2 129.9(4)
C20 C21 Sn1 95.7(4)
P2 C21 Sn1 121.7(3)
C20 C21 Sn2 119.2(4)
P2 C21 Sn2 94.5(2)
Sn1 C21 Sn2 90.4(2)
C24 C22 C23 109.9(6)
C24 C22 P2 112.5(5)
C23 C22 P2 113.0(4)
C27 C25 C26 111.3(6)
C27 C25 P2 110.8(5)
C26 C25 P2 113.3(5)

loop_
_geom_bond_atom_site_label_1
_geom_bond_atom_site_label_2
_geom_bond_distance
Sn1 C21 2.308(6)
Sn1 C6 2.338(5)
Sn1 N3 2.518(6)
Sn1 N1 2.535(6)
Sn2 C6 2.380(6)
Sn2 C21 2.405(5)
Sn2 N2 2.589(5)
P1 N2 1.600(6)
P1 C6 1.790(6)
P1 C10 1.871(7)
P1 C7 1.879(7)
P2 N4 1.620(5)
P2 C21 1.796(6)
P2 C25 1.859(7)
P2 C22 1.875(6)
Si1 N2 1.720(6)
Si1 C15 1.888(10)
Si1 C14 1.893(9)
Si1 C13 1.908(10)
Si2 N4 1.709(5)
Si2 C28 1.898(9)
Si2 C30 1.900(8)
Si2 C29 1.909(9)
N1 C1 1.362(9)
N1 C5 1.401(8)
N3 C16 1.352(9)
N3 C20 1.390(8)
C1 C2 1.389(11)
C2 C3 1.400(11)
C3 C4 1.388(10)
C4 C5 1.433(9)
C5 C6 1.462(9)
C7 C8 1.554(10)
C7 C9 1.575(10)
C10 C12 1.525(10)
C10 C11 1.540(12)
C16 C17 1.389(11)
C17 C18 1.412(13)
C18 C19 1.390(11)
C19 C20 1.422(9)
C20 C21 1.465(9)
C22 C24 1.534(10)
C22 C23 1.534(9)
C25 C27 1.555(9)
C25 C26 1.556(10)
